data_1561481
loop_
_publ_author_name
'Nakhal, Suliman'
'Wiedemann, Dennis'
'Stanje, Bernhard'
'Dolotko, Oleksandr'
'Wilkening, Martin'
'Lerch, Martin'

_publ_section_title
;
 LiBi3S5---A lithium bismuth sulfide with strong cation disorder
;
_journal_name_full 'Journal of Solid State Chemistry'
_journal_page_first 60
_journal_page_last 67
_journal_paper_doi 10.1016/j.jssc.2016.03.010
_journal_volume 238
_journal_year 2016
_chemical_formula_iupac 'Bi3 Li S5'
_chemical_formula_structural 'Li Bi3 S5'
_chemical_formula_sum 'Bi3 Li S5'
_chemical_formula_weight 794.2
_chemical_name_structure_type AgBi~3~S~5~
_chemical_name_systematic 'lithium tribismuth pentasulfide'
_space_group_IT_number 12
_space_group_name_Hall '-C 2y'
_space_group_name_H-M_alt 'C 1 2/m 1'
_symmetry_cell_setting monoclinic
_symmetry_Int_Tables_number 12
_symmetry_space_group_name_Hall '-C 2y'
_symmetry_space_group_name_H-M 'C 1 2/m 1'
_atom_sites_solution_hydrogens notdet
_atom_sites_solution_primary other
_atom_sites_solution_secondary difmap
_cell_angle_alpha 90
_cell_angle_beta 94.0840(10)
_cell_angle_gamma 90
_cell_formula_units_Z 4
_cell_length_a 13.1023(6)
_cell_length_b 4.00054(18)
_cell_length_c 16.5092(7)
_cell_measurement_temperature 293
_cell_volume 863.15(7)
_computing_cell_refinement 'FullProf (Rodr\'iguez-Carvajal, 1993)'
_computing_data_collection 'X'Pert Data Collector (PANalytical, 2008)'
_computing_data_reduction 'X'Pert Data Collector (PANalytical, 2008)'
_computing_molecular_graphics 'Diamond 3.2 (Brandenburg & Putz, 2014)'
_computing_publication_material 'WinPLOTR (Roisnel, 2001)'
_computing_structure_refinement 'FullProf (Rodr\'iguez-Carvajal, 1993)'
_computing_structure_solution 'CSD (Bergerhoff & Brown, 1987)'
_diffrn_ambient_temperature 293
_diffrn_detector 'solid-state RTMS detector'
_diffrn_detector_type 'PANalytical PIXcel'
_diffrn_measurement_device '\q-\q geometry diffractometer'
_diffrn_measurement_device_type 'PANalytical X'Pert Pro'
_diffrn_measurement_method 'profile data from \q/2\q scans'
_diffrn_radiation_probe x-ray
_diffrn_radiation_type 'Cu K\a'
_diffrn_radiation_wavelength 1.54184
_diffrn_source 'sealed X-ray tube'
_diffrn_source_current 40
_diffrn_source_target Cu
_diffrn_source_type 'Philips PW3373-10'
_diffrn_source_voltage 40
_exptl_absorpt_coefficient_mu 128.51
_exptl_absorpt_correction_type none
_exptl_crystal_density_diffrn 6.112
_exptl_crystal_density_method 'not measured'
_exptl_crystal_F_000 1328
_pd_calc_method 'Rietveld refinement'
_pd_char_colour grey-black
_pd_instr_geometry Bragg-Brentano
_pd_instr_monochr_pre_spec 'Ni filter'
_pd_meas_2theta_range_inc 0.026
_pd_meas_2theta_range_max 119.96713
_pd_meas_2theta_range_min 10.16913
_pd_meas_number_of_points 4224
_pd_meas_scan_method step
_pd_proc_2theta_range_inc 0.026
_pd_proc_2theta_range_max 119.9671
_pd_proc_2theta_range_min 10.1691
_pd_proc_ls_background_function
; linear interpolation between 17 manually defined background points with
refined heights
;
_pd_proc_ls_peak_cutoff 0.005
_pd_proc_ls_pref_orient_corr none
_pd_proc_ls_profile_function
; pseudo-Voigt function with U = 0.046(3), V = -0.029(3), W = 0.0138(6),
\h~0~ = 0.86(3), X = -0.019(8); two-term asymmetry correction with
P~1~ = 0.11(8), P~2~ = 0.046(19), P~3~ = -0.09(16), P~4~ = -0.03(4)
on reflections with 2\q < 80\%
;
_pd_proc_ls_prof_R_factor 0.0188
_pd_proc_ls_prof_wR_expected 0.0084
_pd_proc_ls_prof_wR_factor 0.0286
_pd_proc_number_of_points 4224
_pd_proc_wavelength 1.54184
_pd_spec_mounting 'drifted powder on off-cut Si'
_pd_spec_mount_mode reflection
_pd_spec_orientation horizontal
_pd_spec_shape flat_sheet
_pd_spec_size_axial 10
_pd_spec_size_thick 0.2
_refine_diff_density_max 2.780
_refine_diff_density_min -0.016
_refine_diff_density_rms 1.539
_refine_ls_extinction_coef .
_refine_ls_extinction_method none
_refine_ls_goodness_of_fit_all 3.40
_refine_ls_hydrogen_treatment .
_refine_ls_matrix_type fullcycle
_refine_ls_number_constraints 5
_refine_ls_number_parameters 62
_refine_ls_number_reflns 1586
_refine_ls_number_restraints 1
_refine_ls_R_I_factor 0.0658
_refine_ls_shift/su_max 0.0003
_refine_ls_shift/su_mean 0.0002
_refine_ls_structure_factor_coef Inet
_refine_ls_weighting_scheme sigma
_refine_ls_wR_factor_all 0.0426
_cod_data_source_file JSSC-2016-238-60.cif
_cod_data_source_block LiBi3S5
_cod_database_code 1561481
_pd_proc_ls_prof_cr_factor 0.1142
_pd_proc_ls_prof_cwr_factor 0.1120
_pd_proc_ls_prof_cwr_expected 0.0329
_pd_proc_ls_prof_chi2 11.57
_pd_proc_ls_prof_echi2 11.57

loop_
_space_group_symop_id
_space_group_symop_operation_xyz
1 x,y,z
2 -x,y,-z
3 -x,-y,-z
4 x,-y,z
5 x+1/2,y+1/2,z
6 -x+1/2,y+1/2,-z
7 -x+1/2,-y+1/2,-z
8 x+1/2,-y+1/2,z

loop_
_atom_site_label
_atom_site_type_symbol
_atom_site_fract_x
_atom_site_fract_y
_atom_site_fract_z
_atom_site_U_iso_or_equiv
_atom_site_occupancy
_atom_site_adp_type
_atom_site_symmetry_multiplicity
_atom_site_Wyckoff_symbol
_atom_site_calc_flag
_atom_site_refinement_flags_posn
_atom_site_refinement_flags_adp
_atom_site_refinement_flags_occupancy
_atom_site_constraints
_atom_site_restraints
Bi1 Bi 0.2378(2) 0.50000 0.11120(14) 0.0223(13) 0.875(4) Uiso 4 i d . . . . .
Li1 Li 0.2378(2) 0.50000 0.11120(14) 0.0223(13) 0.125(4) Uiso 4 i d . . P 'x=x(Bi1), z=z(Bi1), occ=1-occ(Bi1), U=U(Bi1)' .
Bi2 Bi 0.4725(2) 0.00000 0.21770(13) 0.0198(12) 0.862(3) Uiso 4 i d . . . . .
Li2 Li 0.4725(2) 0.00000 0.21770(13) 0.0198(12) 0.138(3) Uiso 4 i d . . P 'x=x(Bi2), z=z(Bi2), occ=1-occ(Bi2), U=U(Bi2)' .
Bi3 Bi 0.21592(16) 0.00000 0.39037(13) 0.0180(11) 0.943(5) Uiso 4 i d . . . . .
Li3 Li 0.21592(16) 0.00000 0.39037(13) 0.0180(11) 0.057(5) Uiso 4 i d . . P occ=1-occ(Bi3) .
Bi4 Bi 0.00000 0.00000 0.00000 0.01900 0.467(4) Uiso 2 a d . . . . .
Li4 Li 0.00000 0.00000 0.00000 0.01900 0.533(4) Uiso 2 a d . . P occ=1-occ(Bi4) .
Bi5 Bi 0.00000 0.50000 0.50000 0.01900 0.172(4) Uiso 2 d d . . . . .
Li5 Li 0.00000 0.50000 0.50000 0.01900 0.828(4) Uiso 2 d d . . P occ=1-occ(Bi5) .
S1 S 0.3776(10) 0.00000 0.0548(7) 0.010(4) 1.00000 Uiso 4 i d . . . . .
S2 S 0.1107(10) 0.00000 0.1494(7) 0.013(4) 1.00000 Uiso 4 i d . . . . .
S3 S 0.3408(10) 0.50000 0.2562(7) 0.019(4) 1.00000 Uiso 4 i d . . . . .
S4 S 0.0650(8) 0.50000 0.3725(7) 0.007(4) 1.00000 Uiso 4 i d . . . . .
S5 S 0.3611(9) 0.50000 0.4618(7) 0.017(4) 1.00000 Uiso 4 i d . . . . .

loop_
_atom_type_symbol
_atom_type_scat_Cromer_Mann_a1
_atom_type_scat_Cromer_Mann_b1
_atom_type_scat_Cromer_Mann_a2
_atom_type_scat_Cromer_Mann_b2
_atom_type_scat_Cromer_Mann_a3
_atom_type_scat_Cromer_Mann_b3
_atom_type_scat_Cromer_Mann_a4
_atom_type_scat_Cromer_Mann_b4
_atom_type_scat_Cromer_Mann_c
_atom_type_scat_dispersion_real
_atom_type_scat_dispersion_imag
_atom_type_scat_source
Bi 33.36890 0.70400 12.95100 2.92380 16.58770 8.79370 6.46920 48.00930 13.57820 -4.77600 8.93000 International_Tables_for_Crystallography_Vol.C(1991)_Tables_6.1.1.4_and_6.1.1.5
Li 1.12820 3.95460 0.75080 1.05240 0.61750 85.39050 0.46530 168.26100 0.03770 0.00100 0.00000 International_Tables_for_Crystallography_Vol.C(1991)_Tables_6.1.1.4_and_6.1.1.5
S 6.90530 1.46790 5.20340 22.21510 1.43790 0.25360 1.58630 56.17200 0.86690 0.31900 0.55700 International_Tables_for_Crystallography_Vol.C(1991)_Tables_6.1.1.4_and_6.1.1.5

loop_
_geom_angle_atom_site_label_1
_geom_angle_atom_site_label_2
_geom_angle_atom_site_label_3
_geom_angle_site_symmetry_1
_geom_angle_site_symmetry_2
_geom_angle_site_symmetry_3
_geom_angle
S1 Bi1 S1 . . 1_565 86.9(3)
S1 Bi1 S2 . . . 88.8(3)
S1 Bi1 S2 . . 1_565 174.1(3)
S1 Bi1 S3 . . . 89.9(3)
S1 Bi1 S2 1_565 . . 174.1(3)
S1 Bi1 S2 1_565 . 1_565 88.8(3)
S1 Bi1 S3 1_565 . . 89.9(3)
S2 Bi1 S2 . . 1_565 95.3(3)
S2 Bi1 S3 . . . 94.1(3)
S2 Bi1 S3 1_565 . . 94.1(3)
S2 Li1 S2 . . 1_565 95.3(3)
S2 Li1 S3 . . . 94.1(3)
S2 Li1 S3 1_565 . . 94.1(3)
S1 Bi2 S2 . . 5_545 83.1(3)
S1 Bi2 S2 . . 5_555 83.1(3)
S1 Bi2 S3 . . 1_545 88.8(3)
S1 Bi2 S3 . . . 88.8(3)
S1 Bi2 S4 . . 5_545 179.4(4)
S2 Bi2 S2 5_545 . 5_555 84.5(2)
S2 Bi2 S3 5_545 . 1_545 90.4(3)
S2 Bi2 S3 5_545 . . 170.9(3)
S2 Bi2 S4 5_545 . 5_545 96.5(3)
S2 Bi2 S3 5_555 . 1_545 170.9(3)
S2 Bi2 S3 5_555 . . 90.4(3)
S2 Bi2 S4 5_555 . 5_545 96.5(3)
S3 Bi2 S3 1_545 . . 93.5(3)
S3 Bi2 S4 1_545 . 5_545 91.6(3)
S3 Bi2 S4 . . 5_545 91.6(3)
S1 Li2 S3 . . 1_545 88.8(3)
S1 Li2 S3 . . . 88.8(3)
S1 Li2 S4 . . 5_545 179.4(4)
S3 Li2 S3 1_545 . . 93.5(3)
S3 Li2 S4 1_545 . 5_545 91.6(3)
S3 Li2 S4 . . 5_545 91.6(3)
S4 Bi3 S4 1_545 . . 90.6(2)
S4 Bi3 S5 1_545 . 1_545 89.3(2)
S4 Bi3 S5 1_545 . . 162.4(3)
S4 Bi3 S5 1_545 . 6_546 77.9(3)
S4 Bi3 S5 . . 1_545 162.4(3)
S4 Bi3 S5 . . . 89.3(2)
S4 Bi3 S5 . . 6_546 77.9(3)
S5 Bi3 S5 1_545 . . 85.5(2)
S5 Bi3 S5 1_545 . 6_546 84.9(3)
S5 Bi3 S5 . . 6_546 84.9(3)
S4 Li3 S4 1_545 . . 90.6(2)
S4 Li3 S5 1_545 . 6_546 77.9(3)
S4 Li3 S5 . . 6_546 77.9(3)
S1 Bi4 S1 5_445 . 5_455 93.0(3)
S1 Bi4 S1 5_445 . 6_545 87.0(3)
S1 Bi4 S1 5_445 . 6_555 180.0(5)
S1 Bi4 S2 5_445 . . 89.3(3)
S1 Bi4 S2 5_445 . 2_555 90.7(3)
S1 Bi4 S1 5_455 . 6_545 180.0(5)
S1 Bi4 S1 5_455 . 6_555 87.0(3)
S1 Bi4 S2 5_455 . . 89.3(3)
S1 Bi4 S2 5_455 . 2_555 90.7(3)
S1 Bi4 S1 6_545 . 6_555 93.0(3)
S1 Bi4 S2 6_545 . . 90.7(3)
S1 Bi4 S2 6_545 . 2_555 89.3(3)
S1 Bi4 S2 6_555 . . 90.7(3)
S1 Bi4 S2 6_555 . 2_555 89.3(3)
S2 Bi4 S2 . . 2_555 180.0(5)
S1 Li4 S1 5_445 . 5_455 93.0(3)
S1 Li4 S1 5_445 . 6_545 87.0(3)
S1 Li4 S1 5_445 . 6_555 180.0(5)
S1 Li4 S2 5_445 . . 89.3(3)
S1 Li4 S2 5_445 . 2_555 90.7(3)
S1 Li4 S1 5_455 . 6_545 180.0(5)
S1 Li4 S1 5_455 . 6_555 87.0(3)
S1 Li4 S2 5_455 . . 89.3(3)
S1 Li4 S2 5_455 . 2_555 90.7(3)
S1 Li4 S1 6_545 . 6_555 93.0(3)
S1 Li4 S2 6_545 . . 90.7(3)
S1 Li4 S2 6_545 . 2_555 89.3(3)
S1 Li4 S2 6_555 . . 90.7(3)
S1 Li4 S2 6_555 . 2_555 89.3(3)
S2 Li4 S2 . . 2_555 180.0(5)
S4 Bi5 S4 . . 2_556 180.0(5)
S4 Bi5 S5 . . 5_445 94.1(3)
S4 Bi5 S5 . . 5_455 94.1(3)
S4 Bi5 S5 . . 6_546 85.9(3)
S4 Bi5 S5 . . 6_556 85.9(3)
S4 Bi5 S5 2_556 . 5_445 85.9(3)
S4 Bi5 S5 2_556 . 5_455 85.9(3)
S4 Bi5 S5 2_556 . 6_546 94.1(3)
S4 Bi5 S5 2_556 . 6_556 94.1(3)
S5 Bi5 S5 5_445 . 5_455 93.5(2)
S5 Bi5 S5 5_445 . 6_546 86.5(2)
S5 Bi5 S5 5_445 . 6_556 180.0(5)
S5 Bi5 S5 5_455 . 6_546 180.0(5)
S5 Bi5 S5 5_455 . 6_556 86.5(2)
S5 Bi5 S5 6_546 . 6_556 93.5(2)
S4 Li5 S4 . . 2_556 180.0(5)
S4 Li5 S5 . . 5_445 94.1(3)
S4 Li5 S5 . . 5_455 94.1(3)
S4 Li5 S5 . . 6_546 85.9(3)
S4 Li5 S5 . . 6_556 85.9(3)
S4 Li5 S5 2_556 . 5_445 85.9(3)
S4 Li5 S5 2_556 . 5_455 85.9(3)
S4 Li5 S5 2_556 . 6_546 94.1(3)
S4 Li5 S5 2_556 . 6_556 94.1(3)
S5 Li5 S5 5_445 . 5_455 93.5(2)
S5 Li5 S5 5_445 . 6_546 86.5(2)
S5 Li5 S5 5_445 . 6_556 180.0(5)
S5 Li5 S5 5_455 . 6_546 180.0(5)
S5 Li5 S5 5_455 . 6_556 86.5(2)
S5 Li5 S5 6_546 . 6_556 93.5(2)

loop_
_geom_bond_atom_site_label_1
_geom_bond_atom_site_label_2
_geom_bond_site_symmetry_1
_geom_bond_site_symmetry_2
_geom_bond_distance
Bi1 S1 . . 2.910(10)
Bi1 S1 . 1_565 2.910(10)
Bi1 S2 . . 2.706(9)
Bi1 S2 . 1_565 2.706(9)
Bi1 S3 . . 2.663(12)
Li1 S2 . . 2.706(9)
Li1 S2 . 1_565 2.706(9)
Li1 S3 . . 2.663(12)
Bi2 S1 . . 2.881(12)
Bi2 S2 . 5_545 2.974(10)
Bi2 S2 . 5_555 2.974(10)
Bi2 S3 . 1_545 2.746(9)
Bi2 S3 . . 2.746(9)
Bi2 S4 . 5_545 2.749(11)
Li2 S1 . . 2.881(12)
Li2 S3 . 1_545 2.746(9)
Li2 S3 . . 2.746(9)
Li2 S4 . 5_545 2.749(11)
Bi3 S4 . 1_545 2.813(7)
Bi3 S4 . . 2.813(7)
Bi3 S5 . 1_545 2.948(8)
Bi3 S5 . . 2.948(8)
Bi3 S5 . 6_546 2.707(12)
Li3 S4 . 1_545 2.813(7)
Li3 S4 . . 2.813(7)
Li3 S5 . 6_546 2.707(12)
Bi4 S1 . 5_445 2.756(9)
Bi4 S1 . 5_455 2.756(9)
Bi4 S1 . 6_545 2.756(9)
Bi4 S1 . 6_555 2.756(9)
Bi4 S2 . . 2.771(12)
Bi4 S2 . 2_555 2.771(12)
Li4 S1 . 5_445 2.756(9)
Li4 S1 . 5_455 2.756(9)
Li4 S1 . 6_545 2.756(9)
Li4 S1 . 6_555 2.756(9)
Li4 S2 . . 2.771(12)
Li4 S2 . 2_555 2.771(12)
Bi5 S4 . . 2.326(12)
Bi5 S4 . 2_556 2.326(12)
Bi5 S5 . 5_445 2.747(8)
Bi5 S5 . 5_455 2.747(8)
Bi5 S5 . 6_546 2.747(8)
Bi5 S5 . 6_556 2.747(8)
Li5 S4 . . 2.326(12)
Li5 S4 . 2_556 2.326(12)
Li5 S5 . 5_445 2.747(8)
Li5 S5 . 5_455 2.747(8)
Li5 S5 . 6_546 2.747(8)
Li5 S5 . 6_556 2.747(8)

loop_
_restr_parameter_id
_restr_parameter_class_id
_restr_parameter_atom_site_label
_restr_parameter_atom_coefficient
1 1 Bi1 1
2 1 Bi2 1
3 1 Bi3 1
4 1 Bi4 1
5 1 Bi5 1

loop_
_restr_parameter_class_class_id
_restr_parameter_class_parameter_type
_restr_parameter_class_target
_restr_parameter_class_target_weight_param
_restr_parameter_class_details
1 occupancy 1.500000 0.000001 'overall Bi occupation 1.5'
